data_7019146
loop_
_publ_author_name
'Nakajima, Hideto'
'Yasuda, Makoto'
'Baba, Akio'

_publ_section_title
;
 Lithium phenolates with a hexagonal-prismatic Li(6)O(6) core isolated via
 a cage-shaped tripodal ligands system: crystal structures and their
 behavior in solution.
;
_journal_issue 22
_journal_name_full 'Dalton transactions (Cambridge, England : 2003)'
_journal_page_first 6602
_journal_page_last 6606
_journal_paper_doi 10.1039/c2dt30266g
_journal_volume 41
_journal_year 2012
_chemical_formula_moiety 'C171 H195 F12 Li12 O24 '
_chemical_formula_sum 'C171 H195 F12 Li12 O24'
_chemical_formula_weight 2945.68
_chemical_name_systematic
;
?
;
_space_group_IT_number 54
_symmetry_cell_setting orthorhombic
_symmetry_Int_Tables_number 54
_symmetry_space_group_name_Hall '-P 2a 2ac'
_symmetry_space_group_name_H-M 'P c c a'
_atom_sites_solution_hydrogens geom
_atom_sites_solution_primary direct
_atom_sites_solution_secondary difmap
_audit_creation_method SHELXL-97
_cell_angle_alpha 90.00
_cell_angle_beta 90.00
_cell_angle_gamma 90.00
_cell_formula_units_Z 4
_cell_length_a 31.5198(6)
_cell_length_b 16.6893(3)
_cell_length_c 31.2344(6)
_cell_measurement_reflns_used 69063
_cell_measurement_temperature 253(2)
_cell_measurement_theta_max 30.5
_cell_measurement_theta_min 3.0
_cell_volume 16430.6(5)
_computing_structure_refinement 'SHELXL-97 (Sheldrick, 1997)'
_computing_structure_solution 'SHELXS-97 (Sheldrick, 1990)'
_diffrn_ambient_temperature 253(2)
_diffrn_detector_area_resol_mean 10.00
_diffrn_measured_fraction_theta_full 0.998
_diffrn_measured_fraction_theta_max 0.998
_diffrn_measurement_device_type 'Rigaku RAXIS-RAPID'
_diffrn_measurement_method \w
_diffrn_radiation_monochromator graphite
_diffrn_radiation_source 'fine-focus sealed tube'
_diffrn_radiation_type MoK\a
_diffrn_radiation_wavelength 0.71075
_diffrn_reflns_av_R_equivalents 0.0453
_diffrn_reflns_av_sigmaI/netI 0.0230
_diffrn_reflns_limit_h_max 37
_diffrn_reflns_limit_h_min -37
_diffrn_reflns_limit_k_max 19
_diffrn_reflns_limit_k_min -19
_diffrn_reflns_limit_l_max 37
_diffrn_reflns_limit_l_min -37
_diffrn_reflns_number 122224
_diffrn_reflns_theta_full 25.00
_diffrn_reflns_theta_max 25.00
_diffrn_reflns_theta_min 3.01
_exptl_absorpt_coefficient_mu 0.086
_exptl_absorpt_correction_T_max 0.9915
_exptl_absorpt_correction_T_min 0.9347
_exptl_absorpt_correction_type multi-scan
_exptl_absorpt_process_details multi-scan
_exptl_crystal_colour colorless
_exptl_crystal_density_diffrn 1.191
_exptl_crystal_density_method 'not measured'
_exptl_crystal_description prism
_exptl_crystal_F_000 6228
_exptl_crystal_size_max 0.80
_exptl_crystal_size_mid 0.80
_exptl_crystal_size_min 0.10
_refine_diff_density_max 0.968
_refine_diff_density_min -0.372
_refine_diff_density_rms 0.096
_refine_ls_extinction_method none
_refine_ls_goodness_of_fit_ref 1.054
_refine_ls_hydrogen_treatment mixed
_refine_ls_matrix_type full
_refine_ls_number_parameters 1108
_refine_ls_number_reflns 14454
_refine_ls_number_restraints 0
_refine_ls_restrained_S_all 1.054
_refine_ls_R_factor_all 0.0986
_refine_ls_R_factor_gt 0.0784
_refine_ls_shift/su_max 0.002
_refine_ls_shift/su_mean 0.000
_refine_ls_structure_factor_coef Fsqd
_refine_ls_weighting_details 'calc w=1/[\s^2^(Fo^2^)+(0.1618P)^2^+9.6298P] where P=(Fo^2^+2Fc^2^)/3'
_refine_ls_weighting_scheme calc
_refine_ls_wR_factor_gt 0.2378
_refine_ls_wR_factor_ref 0.2628
_reflns_number_gt 10544
_reflns_number_total 14454
_reflns_threshold_expression >2sigma(I)
_cod_data_source_file c2dt30266g.txt
_cod_data_source_block (1dLi3)2(THF)6
_cod_original_formula_sum 'C171 H195 F12 Li12 O24 '
_cod_database_code 7019146

loop_
_symmetry_equiv_pos_as_xyz
'x, y, z'
'-x+1/2, y, z+1/2'
'x, -y, z+1/2'
'-x+1/2, -y, z'
'-x, -y, -z'
'x-1/2, -y, -z-1/2'
'-x, y, -z-1/2'
'x-1/2, y, -z'

loop_
_atom_site_label
_atom_site_type_symbol
_atom_site_fract_x
_atom_site_fract_y
_atom_site_fract_z
_atom_site_U_iso_or_equiv
_atom_site_adp_type
_atom_site_occupancy
_atom_site_symmetry_multiplicity
_atom_site_calc_flag
_atom_site_refinement_flags
F1 F 0.12357(8) 0.49357(16) 0.41812(7) 0.0897(8) Uani 1 1 d .
F2 F 0.13077(7) 0.51732(13) 0.04905(6) 0.0731(6) Uani 1 1 d .
F3 F 0.34255(7) 0.12273(12) 0.23967(7) 0.0714(6) Uani 1 1 d .
F4 F 0.00324(7) 0.37629(12) 0.09502(7) 0.0731(6) Uani 1 1 d .
F5 F 0.16984(7) -0.00378(15) -0.14164(8) 0.0857(7) Uani 1 1 d .
F6 F 0.19315(6) 0.01248(15) 0.10617(8) 0.0817(7) Uani 1 1 d .
O1 O 0.20376(6) 0.48947(11) 0.29007(6) 0.0430(5) Uani 1 1 d .
O2 O 0.20475(6) 0.49670(11) 0.18072(6) 0.0401(4) Uani 1 1 d .
O3 O 0.27241(6) 0.37323(11) 0.23726(6) 0.0427(5) Uani 1 1 d .
O4 O 0.12435(6) 0.57123(15) 0.23612(7) 0.0581(6) Uani 1 1 d .
O5 O 0.24576(7) 0.65900(13) 0.13373(7) 0.0539(5) Uani 1 1 d .
O6 O 0.26263(7) 0.34735(14) 0.34102(8) 0.0630(6) Uani 1 1 d .
O7 O 0.00349(6) 0.12745(11) 0.02265(6) 0.0435(5) Uani 1 1 d .
O8 O 0.04845(6) 0.00487(11) -0.05287(6) 0.0414(4) Uani 1 1 d .
O9 O 0.05928(6) -0.00682(11) 0.03841(6) 0.0413(4) Uani 1 1 d .
O10 O 0.10277(8) 0.15666(14) -0.00579(8) 0.0626(6) Uani 1 1 d .
O11 O 0.01257(7) 0.07073(14) 0.12609(6) 0.0558(6) Uani 1 1 d .
O12 O 0.10094(7) -0.15829(14) -0.01998(8) 0.0619(6) Uani 1 1 d .
C1 C 0.17192(8) 0.46222(17) 0.31425(9) 0.0416(6) Uani 1 1 d .
C2 C 0.14444(9) 0.40252(18) 0.29873(10) 0.0468(7) Uani 1 1 d .
C3 C 0.11082(10) 0.3738(2) 0.32292(10) 0.0528(7) Uani 1 1 d .
C4 C 0.10361(11) 0.4047(2) 0.36354(11) 0.0599(8) Uani 1 1 d .
C5 C 0.13054(12) 0.4630(2) 0.37823(10) 0.0603(8) Uani 1 1 d .
C6 C 0.16492(10) 0.4919(2) 0.35554(10) 0.0524(7) Uani 1 1 d .
C7 C 0.17546(8) 0.47118(16) 0.15309(9) 0.0377(6) Uani 1 1 d .
C8 C 0.15138(9) 0.40289(17) 0.16252(9) 0.0432(6) Uani 1 1 d .
C9 C 0.12049(9) 0.37410(18) 0.13446(10) 0.0485(7) Uani 1 1 d .
C10 C 0.11332(10) 0.4131(2) 0.09610(11) 0.0529(8) Uani 1 1 d .
C11 C 0.13733(10) 0.4794(2) 0.08721(10) 0.0517(7) Uani 1 1 d .
C12 C 0.16809(9) 0.51013(19) 0.11425(10) 0.0460(7) Uani 1 1 d .
C13 C 0.27149(9) 0.29337(16) 0.23834(9) 0.0413(6) Uani 1 1 d .
C14 C 0.23267(10) 0.25239(18) 0.23845(11) 0.0505(7) Uani 1 1 d .
C15 C 0.23048(11) 0.16927(19) 0.23811(12) 0.0583(8) Uani 1 1 d .
C16 C 0.26804(12) 0.1245(2) 0.23873(13) 0.0624(9) Uani 1 1 d .
C17 C 0.30573(10) 0.16610(19) 0.23916(10) 0.0532(8) Uani 1 1 d .
C18 C 0.30908(10) 0.24801(18) 0.23883(10) 0.0478(7) Uani 1 1 d .
C19 C 0.09819(11) 0.2677(2) 0.26609(11) 0.0574(8) Uani 1 1 d .
C20 C 0.08624(9) 0.29563(19) 0.22576(11) 0.0526(8) Uani 1 1 d .
C21 C 0.10561(10) 0.26500(18) 0.18909(11) 0.0525(8) Uani 1 1 d .
C22 C 0.13842(10) 0.20825(19) 0.19264(12) 0.0571(8) Uani 1 1 d .
C23 C 0.14981(11) 0.17976(19) 0.23313(13) 0.0616(9) Uani 1 1 d .
C24 C 0.12940(11) 0.2084(2) 0.26966(12) 0.0625(9) Uani 1 1 d .
C25 C 0.08120(12) 0.3084(2) 0.30593(12) 0.0700(10) Uani 1 1 d .
H10 H 0.0770 0.2684 0.3281 0.084 Uiso 1 1 calc R
H11 H 0.0538 0.3320 0.2995 0.084 Uiso 1 1 calc R
C26 C 0.05477(12) 0.3636(2) 0.22151(15) 0.0752(11) Uani 1 1 d .
H12 H 0.0342 0.3602 0.2441 0.090 Uiso 1 1 calc R
H13 H 0.0406 0.3598 0.1944 0.090 Uiso 1 1 calc R
H14 H 0.0695 0.4138 0.2233 0.090 Uiso 1 1 calc R
C27 C 0.09494(11) 0.2995(2) 0.14571(11) 0.0628(9) Uani 1 1 d .
H15 H 0.0650 0.3127 0.1450 0.075 Uiso 1 1 calc R
H16 H 0.1000 0.2589 0.1241 0.075 Uiso 1 1 calc R
C28 C 0.16270(13) 0.1830(3) 0.15359(15) 0.0807(12) Uani 1 1 d .
H17 H 0.1855 0.2200 0.1486 0.097 Uiso 1 1 calc R
H18 H 0.1441 0.1827 0.1293 0.097 Uiso 1 1 calc R
H19 H 0.1741 0.1303 0.1579 0.097 Uiso 1 1 calc R
C29 C 0.18786(12) 0.1245(2) 0.23718(17) 0.0797(13) Uani 1 1 d .
H20 H 0.1879 0.0875 0.2133 0.096 Uiso 1 1 calc R
H21 H 0.1851 0.0934 0.2632 0.096 Uiso 1 1 calc R
C30 C 0.14200(17) 0.1792(3) 0.31375(16) 0.0998(16) Uani 1 1 d .
H22 H 0.1716 0.1658 0.3139 0.120 Uiso 1 1 calc R
H23 H 0.1256 0.1327 0.3210 0.120 Uiso 1 1 calc R
H24 H 0.1368 0.2207 0.3344 0.120 Uiso 1 1 calc R
C31 C 0.09786(11) 0.5826(3) 0.19926(12) 0.0673(10) Uani 1 1 d .
H25 H 0.0983 0.5351 0.1813 0.081 Uiso 1 1 calc R
H26 H 0.1078 0.6278 0.1825 0.081 Uiso 1 1 calc R
C32 C 0.05362(11) 0.5981(3) 0.21544(13) 0.0736(11) Uani 1 1 d .
H27 H 0.0390 0.6373 0.1979 0.088 Uiso 1 1 calc R
H28 H 0.0370 0.5492 0.2164 0.088 Uiso 1 1 calc R
C33 C 0.06158(15) 0.6284(5) 0.2575(2) 0.147(3) Uani 1 1 d .
H29 H 0.0390 0.6119 0.2767 0.176 Uiso 1 1 calc R
H30 H 0.0623 0.6865 0.2569 0.176 Uiso 1 1 calc R
C34 C 0.10185(11) 0.5979(3) 0.27304(12) 0.0712(10) Uani 1 1 d .
H31 H 0.1176 0.6398 0.2876 0.085 Uiso 1 1 calc R
H32 H 0.0974 0.5539 0.2928 0.085 Uiso 1 1 calc R
C35 C 0.26450(12) 0.6489(2) 0.09205(11) 0.0668(10) Uani 1 1 d .
H33 H 0.2595 0.5951 0.0814 0.080 Uiso 1 1 calc R
H34 H 0.2948 0.6583 0.0932 0.080 Uiso 1 1 calc R
C36 C 0.2434(2) 0.7090(4) 0.06430(16) 0.140(3) Uani 1 1 d .
H35 H 0.2647 0.7409 0.0497 0.168 Uiso 1 1 calc R
H36 H 0.2264 0.6820 0.0428 0.168 Uiso 1 1 calc R
C37 C 0.2193(3) 0.7556(5) 0.08756(17) 0.186(4) Uani 1 1 d .
H37 H 0.1907 0.7555 0.0761 0.223 Uiso 1 1 calc R
H38 H 0.2300 0.8101 0.0865 0.223 Uiso 1 1 calc R
C38 C 0.21857(14) 0.7274(3) 0.13275(13) 0.0806(12) Uani 1 1 d .
H39 H 0.2290 0.7688 0.1519 0.097 Uiso 1 1 calc R
H40 H 0.1900 0.7129 0.1413 0.097 Uiso 1 1 calc R
C39 C 0.30010(12) 0.3016(3) 0.34897(14) 0.0754(11) Uani 1 1 d .
H41 H 0.3163 0.3252 0.3722 0.090 Uiso 1 1 calc R
H42 H 0.3178 0.2999 0.3236 0.090 Uiso 1 1 calc R
C40 C 0.28604(17) 0.2213(3) 0.36048(18) 0.0996(15) Uani 1 1 d .
H43 H 0.3060 0.1961 0.3799 0.120 Uiso 1 1 calc R
H44 H 0.2829 0.1880 0.3352 0.120 Uiso 1 1 calc R
C41 C 0.24510(17) 0.2341(3) 0.3813(2) 0.119(2) Uani 1 1 d .
H45 H 0.2485 0.2385 0.4121 0.143 Uiso 1 1 calc R
H46 H 0.2258 0.1902 0.3752 0.143 Uiso 1 1 calc R
C42 C 0.22891(14) 0.3102(3) 0.36308(19) 0.1034(18) Uani 1 1 d .
H47 H 0.2056 0.2995 0.3436 0.124 Uiso 1 1 calc R
H48 H 0.2187 0.3449 0.3858 0.124 Uiso 1 1 calc R
C43 C 0.00296(9) 0.20735(17) 0.02229(9) 0.0442(6) Uani 1 1 d .
C44 C 0.00027(12) 0.24950(19) -0.01638(11) 0.0551(8) Uani 1 1 d .
C45 C -0.00124(13) 0.3320(2) -0.01831(11) 0.0644(9) Uani 1 1 d .
C46 C 0.00002(13) 0.3756(2) 0.01998(13) 0.0664(10) Uani 1 1 d .
C47 C 0.00259(11) 0.3340(2) 0.05732(11) 0.0566(8) Uani 1 1 d .
C48 C 0.00454(10) 0.25199(19) 0.06016(10) 0.0489(7) Uani 1 1 d .
C49 C 0.07089(9) 0.03172(17) -0.08601(8) 0.0410(6) Uani 1 1 d .
C50 C 0.05579(10) 0.09561(19) -0.11056(10) 0.0483(7) Uani 1 1 d .
C51 C 0.07805(11) 0.1259(2) -0.14528(10) 0.0565(8) Uani 1 1 d .
C52 C 0.11692(12) 0.0916(2) -0.15628(11) 0.0623(9) Uani 1 1 d .
C53 C 0.13138(10) 0.0293(2) -0.13176(11) 0.0586(8) Uani 1 1 d .
C54 C 0.10982(10) -0.0019(2) -0.09700(10) 0.0515(7) Uani 1 1 d .
C55 C 0.08760(9) -0.03229(17) 0.06691(8) 0.0396(6) Uani 1 1 d .
C56 C 0.07894(10) -0.09818(18) 0.09268(9) 0.0452(7) Uani 1 1 d .
C57 C 0.10719(10) -0.12660(19) 0.12323(10) 0.0533(8) Uani 1 1 d .
C58 C 0.14611(11) -0.0881(2) 0.12819(11) 0.0585(9) Uani 1 1 d .
C59 C 0.15449(10) -0.0246(2) 0.10214(11) 0.0558(8) Uani 1 1 d .
C60 C 0.12711(10) 0.0049(2) 0.07187(11) 0.0503(7) Uani 1 1 d .
C61 C -0.00929(15) 0.3217(2) -0.09912(12) 0.0710(11) Uani 1 1 d .
C62 C 0.02680(14) 0.2933(2) -0.12074(12) 0.0697(10) Uani 1 1 d .
C63 C 0.02225(12) 0.2352(2) -0.15249(11) 0.0635(9) Uani 1 1 d .
C64 C -0.01793(12) 0.2056(2) -0.16255(10) 0.0599(9) Uani 1 1 d .
C65 C -0.05402(12) 0.2353(2) -0.14159(11) 0.0607(9) Uani 1 1 d .
C66 C -0.04961(13) 0.2922(2) -0.10919(11) 0.0664(10) Uani 1 1 d .
C67 C -0.00414(18) 0.3770(2) -0.06066(13) 0.0866(14) Uani 1 1 d .
H58 H -0.0281 0.4134 -0.0596 0.104 Uiso 1 1 calc R
H59 H 0.0213 0.4088 -0.0644 0.104 Uiso 1 1 calc R
C68 C 0.07045(17) 0.3220(3) -0.10732(18) 0.1092(17) Uani 1 1 d .
H60 H 0.0702 0.3349 -0.0774 0.131 Uiso 1 1 calc R
H61 H 0.0779 0.3687 -0.1236 0.131 Uiso 1 1 calc R
H62 H 0.0909 0.2804 -0.1125 0.131 Uiso 1 1 calc R
C69 C 0.06098(14) 0.1963(3) -0.17163(13) 0.0789(12) Uani 1 1 d .
H63 H 0.0831 0.2362 -0.1744 0.095 Uiso 1 1 calc R
H64 H 0.0541 0.1773 -0.2002 0.095 Uiso 1 1 calc R
C70 C -0.02278(15) 0.1368(3) -0.19400(12) 0.0798(11) Uani 1 1 d .
H65 H 0.0018 0.1029 -0.1925 0.096 Uiso 1 1 calc R
H66 H -0.0256 0.1577 -0.2225 0.096 Uiso 1 1 calc R
H67 H -0.0476 0.1063 -0.1869 0.096 Uiso 1 1 calc R
C71 C -0.09698(13) 0.1992(3) -0.15079(14) 0.0696(10) Uani 1 1 d .
C72 C -0.08777(16) 0.3175(3) -0.08398(15) 0.0979(15) Uani 1 1 d .
H70 H -0.1124 0.3165 -0.1021 0.118 Uiso 1 1 calc R
H71 H -0.0836 0.3709 -0.0733 0.118 Uiso 1 1 calc R
H72 H -0.0918 0.2814 -0.0604 0.118 Uiso 1 1 calc R
C73 C 0.13649(14) 0.1622(3) -0.03518(14) 0.0890(14) Uani 1 1 d .
H73 H 0.1257 0.1692 -0.0640 0.107 Uiso 1 1 calc R
H74 H 0.1537 0.1141 -0.0343 0.107 Uiso 1 1 calc R
C74 C 0.1622(2) 0.2340(4) -0.0218(2) 0.142(3) Uani 1 1 d .
H75 H 0.1923 0.2221 -0.0224 0.170 Uiso 1 1 calc R
H76 H 0.1566 0.2794 -0.0403 0.170 Uiso 1 1 calc R
C75 C 0.1481(3) 0.2499(6) 0.0213(3) 0.233(6) Uani 1 1 d .
H77 H 0.1678 0.2267 0.0417 0.279 Uiso 1 1 calc R
H78 H 0.1468 0.3072 0.0263 0.279 Uiso 1 1 calc R
C76 C 0.10829(16) 0.2163(3) 0.02648(16) 0.0998(17) Uani 1 1 d .
H79 H 0.0866 0.2573 0.0237 0.120 Uiso 1 1 calc R
H80 H 0.1059 0.1923 0.0547 0.120 Uiso 1 1 calc R
C77 C 0.05037(10) 0.0782(2) 0.15176(10) 0.0561(8) Uani 1 1 d .
H81 H 0.0682 0.1210 0.1410 0.067 Uiso 1 1 calc R
H82 H 0.0664 0.0287 0.1514 0.067 Uiso 1 1 calc R
C78 C 0.03557(11) 0.0969(2) 0.19641(10) 0.0569(8) Uani 1 1 d .
H83 H 0.0299 0.0484 0.2125 0.068 Uiso 1 1 calc R
H84 H 0.0561 0.1292 0.2118 0.068 Uiso 1 1 calc R
C79 C -0.00440(13) 0.1428(3) 0.18757(12) 0.0726(10) Uani 1 1 d .
H85 H -0.0234 0.1411 0.2120 0.087 Uiso 1 1 calc R
H86 H 0.0018 0.1982 0.1806 0.087 Uiso 1 1 calc R
C80 C -0.02295(11) 0.1003(2) 0.15026(11) 0.0632(9) Uani 1 1 d .
H87 H -0.0408 0.0564 0.1597 0.076 Uiso 1 1 calc R
H88 H -0.0399 0.1367 0.1331 0.076 Uiso 1 1 calc R
C81 C 0.14097(13) -0.1546(3) -0.00059(15) 0.0914(15) Uani 1 1 d .
H89 H 0.1386 -0.1610 0.0302 0.110 Uiso 1 1 calc R
H90 H 0.1547 -0.1038 -0.0067 0.110 Uiso 1 1 calc R
C82 C 0.1655(2) -0.2230(5) -0.0200(2) 0.175(4) Uani 1 1 d .
H91 H 0.1927 -0.2043 -0.0304 0.210 Uiso 1 1 calc R
H92 H 0.1704 -0.2643 0.0013 0.210 Uiso 1 1 calc R
C83 C 0.1427(2) -0.2527(6) -0.0524(3) 0.201(5) Uani 1 1 d .
H93 H 0.1420 -0.3107 -0.0506 0.242 Uiso 1 1 calc R
H94 H 0.1556 -0.2379 -0.0795 0.242 Uiso 1 1 calc R
C84 C 0.10073(14) -0.2216(3) -0.05024(19) 0.114(2) Uani 1 1 d .
H95 H 0.0920 -0.2018 -0.0781 0.137 Uiso 1 1 calc R
H96 H 0.0811 -0.2632 -0.0414 0.137 Uiso 1 1 calc R
C85 C 0.2460(5) 0.0418(9) 0.0080(4) 0.067(4) Uani 0.25 1 d P
H97 H 0.2403 0.0653 0.0344 0.080 Uiso 0.25 1 calc PR
C86 C 0.2459(5) 0.0883(9) -0.0245(6) 0.075(4) Uani 0.25 1 d P
H98 H 0.2451 0.1439 -0.0258 0.090 Uiso 0.25 1 calc PR
C87 C 0.2469(6) 0.0400(9) -0.0528(5) 0.077(5) Uani 0.25 1 d P
H99 H 0.2427 0.0617 -0.0799 0.093 Uiso 0.25 1 calc PR
C88 C 0.7470(6) 0.4064(10) 0.0249(5) 0.074(4) Uani 0.25 1 d P
H100 H 0.7467 0.3507 0.0262 0.089 Uiso 0.25 1 calc PR
C89 C 0.7803(5) 0.4602(11) 0.0236(5) 0.077(5) Uani 0.25 1 d P
H101 H 0.8068 0.4360 0.0221 0.093 Uiso 0.25 1 calc PR
C90 C 0.7818(6) 0.5453(10) 0.0239(5) 0.080(5) Uani 0.25 1 d P
H102 H 0.8089 0.5673 0.0233 0.096 Uiso 0.25 1 calc PR
Li1 Li 0.18507(15) 0.5392(3) 0.23546(15) 0.0427(10) Uani 1 1 d .
Li2 Li 0.24751(14) 0.5803(3) 0.18215(15) 0.0422(10) Uani 1 1 d .
Li3 Li 0.25508(15) 0.4223(3) 0.29204(16) 0.0454(11) Uani 1 1 d .
Li4 Li 0.05420(15) 0.0783(3) -0.00362(15) 0.0453(11) Uani 1 1 d .
Li5 Li 0.00790(15) 0.0400(3) 0.06474(14) 0.0437(10) Uani 1 1 d .
Li6 Li 0.05306(15) -0.0802(3) -0.01050(15) 0.0450(11) Uani 1 1 d .
H1 H 0.1501(11) 0.382(2) 0.2677(11) 0.058(9) Uiso 1 1 d .
H2 H 0.0740(14) 0.392(2) 0.3811(13) 0.090(13) Uiso 1 1 d .
H3 H 0.1826(11) 0.535(2) 0.3701(11) 0.063(10) Uiso 1 1 d .
H4 H 0.1589(11) 0.3769(19) 0.1905(11) 0.056(9) Uiso 1 1 d .
H5 H 0.0949(11) 0.396(2) 0.0772(11) 0.060(10) Uiso 1 1 d .
H6 H 0.1839(10) 0.558(2) 0.1063(10) 0.053(9) Uiso 1 1 d .
H7 H 0.2092(13) 0.286(2) 0.2380(11) 0.066(11) Uiso 1 1 d .
H8 H 0.2685(13) 0.064(3) 0.2380(12) 0.079(12) Uiso 1 1 d .
H9 H 0.3370(11) 0.276(2) 0.2398(10) 0.054(9) Uiso 1 1 d .
H49 H -0.0017(11) 0.220(2) -0.0401(13) 0.064(10) Uiso 1 1 d .
H50 H -0.0021(13) 0.429(3) 0.0191(13) 0.082(13) Uiso 1 1 d .
H51 H 0.0079(10) 0.226(2) 0.0876(12) 0.057(9) Uiso 1 1 d .
H52 H 0.0294(11) 0.117(2) -0.1057(11) 0.056(9) Uiso 1 1 d .
H53 H 0.1309(15) 0.108(3) -0.1844(16) 0.106(15) Uiso 1 1 d .
H54 H 0.1250(12) -0.040(2) -0.0777(13) 0.075(11) Uiso 1 1 d .
H55 H 0.0546(11) -0.1248(19) 0.0886(11) 0.054(9) Uiso 1 1 d .
H56 H 0.1639(13) -0.104(2) 0.1469(13) 0.073(11) Uiso 1 1 d .
H57 H 0.1340(14) 0.046(3) 0.0570(14) 0.084(14) Uiso 1 1 d .
H68 H -0.0990(14) 0.179(3) -0.1797(15) 0.087(13) Uiso 1 1 d .
H69 H -0.1178(16) 0.243(3) -0.1418(15) 0.104(15) Uiso 1 1 d .

loop_
_atom_site_aniso_label
_atom_site_aniso_U_11
_atom_site_aniso_U_22
_atom_site_aniso_U_33
_atom_site_aniso_U_23
_atom_site_aniso_U_13
_atom_site_aniso_U_12
F1 0.1013(18) 0.1151(19) 0.0526(12) -0.0210(12) 0.0260(12) -0.0203(15)
F2 0.0885(15) 0.0822(14) 0.0486(11) 0.0115(10) -0.0165(10) 0.0052(11)
F3 0.0682(12) 0.0607(12) 0.0852(14) 0.0022(10) -0.0043(10) 0.0268(10)
F4 0.0850(14) 0.0622(12) 0.0723(13) -0.0288(10) -0.0062(11) 0.0039(10)
F5 0.0605(13) 0.1044(17) 0.0923(17) -0.0106(14) 0.0290(12) 0.0077(12)
F6 0.0489(11) 0.0996(17) 0.0965(17) -0.0082(13) -0.0169(11) -0.0083(11)
O1 0.0382(10) 0.0450(11) 0.0458(11) 0.0018(8) 0.0034(8) -0.0059(8)
O2 0.0348(9) 0.0411(10) 0.0442(10) -0.0025(8) -0.0024(8) -0.0038(8)
O3 0.0421(10) 0.0353(10) 0.0505(11) 0.0009(8) -0.0017(8) -0.0029(8)
O4 0.0389(11) 0.0757(15) 0.0597(14) 0.0027(11) 0.0036(9) 0.0134(10)
O5 0.0549(12) 0.0552(12) 0.0516(12) 0.0137(10) 0.0067(10) 0.0104(10)
O6 0.0603(13) 0.0655(14) 0.0633(14) 0.0217(12) 0.0015(11) -0.0012(11)
O7 0.0539(11) 0.0349(10) 0.0417(10) 0.0031(8) -0.0022(9) 0.0009(8)
O8 0.0475(11) 0.0450(10) 0.0319(9) 0.0041(8) 0.0038(8) 0.0008(8)
O9 0.0449(10) 0.0444(10) 0.0346(10) 0.0035(8) -0.0012(8) 0.0041(8)
O10 0.0671(14) 0.0644(14) 0.0564(13) -0.0124(11) 0.0096(11) -0.0217(12)
O11 0.0533(12) 0.0772(15) 0.0368(11) -0.0132(10) 0.0002(9) 0.0009(11)
O12 0.0549(13) 0.0619(14) 0.0690(15) -0.0109(11) -0.0085(11) 0.0200(11)
C1 0.0363(14) 0.0436(15) 0.0449(15) 0.0046(12) 0.0026(12) -0.0020(11)
C2 0.0433(15) 0.0505(16) 0.0466(17) -0.0004(13) 0.0049(13) -0.0092(13)
C3 0.0480(16) 0.0589(18) 0.0516(17) 0.0018(14) 0.0085(14) -0.0108(14)
C4 0.0543(18) 0.070(2) 0.0555(19) 0.0036(16) 0.0157(15) -0.0099(16)
C5 0.069(2) 0.071(2) 0.0417(17) -0.0059(15) 0.0126(15) -0.0026(18)
C6 0.0528(17) 0.0576(19) 0.0468(17) -0.0029(14) 0.0030(14) -0.0050(15)
C7 0.0307(12) 0.0415(14) 0.0410(14) -0.0057(11) -0.0011(11) 0.0024(11)
C8 0.0399(14) 0.0459(15) 0.0437(16) -0.0039(12) -0.0038(12) -0.0024(12)
C9 0.0403(15) 0.0526(17) 0.0526(17) -0.0081(14) -0.0034(13) -0.0058(13)
C10 0.0465(16) 0.063(2) 0.0492(18) -0.0095(15) -0.0115(14) -0.0010(15)
C11 0.0535(17) 0.0602(19) 0.0415(16) -0.0013(13) -0.0074(14) 0.0125(15)
C12 0.0422(15) 0.0481(17) 0.0476(17) 0.0002(13) 0.0016(13) 0.0023(13)
C13 0.0461(15) 0.0333(14) 0.0445(15) 0.0010(11) -0.0024(12) 0.0000(11)
C14 0.0442(16) 0.0374(16) 0.070(2) 0.0034(14) -0.0040(14) 0.0017(13)
C15 0.0573(19) 0.0369(16) 0.080(2) 0.0044(15) -0.0054(16) -0.0040(14)
C16 0.071(2) 0.0367(17) 0.080(2) 0.0031(16) -0.0064(18) 0.0059(15)
C17 0.0539(18) 0.0489(17) 0.0567(19) 0.0019(14) -0.0041(14) 0.0151(14)
C18 0.0457(16) 0.0473(17) 0.0504(17) 0.0020(13) -0.0034(13) 0.0042(13)
C19 0.0521(18) 0.0566(19) 0.063(2) 0.0015(16) 0.0059(15) -0.0249(15)
C20 0.0406(15) 0.0482(17) 0.069(2) -0.0012(15) 0.0008(14) -0.0156(13)
C21 0.0463(16) 0.0472(16) 0.0638(19) -0.0042(15) -0.0038(14) -0.0179(13)
C22 0.0497(17) 0.0445(17) 0.077(2) -0.0125(16) -0.0006(16) -0.0152(14)
C23 0.0530(18) 0.0397(16) 0.092(3) 0.0050(17) -0.0039(18) -0.0140(14)
C24 0.061(2) 0.0513(19) 0.075(2) 0.0162(17) -0.0059(17) -0.0226(16)
C25 0.059(2) 0.082(2) 0.069(2) -0.0057(19) 0.0154(17) -0.0322(19)
C26 0.053(2) 0.073(2) 0.100(3) 0.000(2) 0.010(2) 0.0000(18)
C27 0.0582(19) 0.067(2) 0.063(2) -0.0033(17) -0.0121(16) -0.0231(17)
C28 0.070(2) 0.076(3) 0.096(3) -0.035(2) 0.007(2) -0.008(2)
C29 0.063(2) 0.0408(18) 0.135(4) 0.009(2) -0.012(2) -0.0101(16)
C30 0.108(4) 0.098(3) 0.094(3) 0.040(3) -0.018(3) -0.021(3)
C31 0.0533(19) 0.083(2) 0.065(2) 0.0155(19) 0.0072(17) 0.0182(18)
C32 0.0515(19) 0.087(3) 0.083(3) 0.011(2) 0.0011(18) 0.0198(18)
C33 0.056(3) 0.249(8) 0.135(5) -0.111(5) -0.014(3) 0.047(4)
C34 0.0517(19) 0.098(3) 0.064(2) -0.011(2) 0.0060(16) 0.0177(19)
C35 0.066(2) 0.082(2) 0.0524(19) 0.0119(18) 0.0078(16) 0.0225(19)
C36 0.156(5) 0.194(6) 0.069(3) 0.061(4) 0.033(3) 0.113(5)
C37 0.294(10) 0.198(7) 0.066(3) 0.048(4) 0.033(4) 0.187(8)
C38 0.087(3) 0.093(3) 0.061(2) 0.015(2) 0.009(2) 0.045(2)
C39 0.065(2) 0.087(3) 0.075(3) 0.018(2) -0.0002(19) 0.010(2)
C40 0.099(3) 0.089(3) 0.111(4) 0.029(3) 0.008(3) 0.017(3)
C41 0.091(3) 0.120(4) 0.145(5) 0.080(4) 0.016(3) 0.008(3)
C42 0.071(3) 0.108(4) 0.131(4) 0.067(3) 0.023(3) 0.010(2)
C43 0.0507(16) 0.0357(14) 0.0462(16) -0.0002(12) -0.0046(13) 0.0004(12)
C44 0.081(2) 0.0388(17) 0.0458(18) -0.0025(14) -0.0068(16) -0.0030(15)
C45 0.091(3) 0.0400(17) 0.062(2) 0.0049(15) -0.0106(19) 0.0008(16)
C46 0.089(3) 0.0362(18) 0.073(2) -0.0063(16) -0.013(2) -0.0014(16)
C47 0.0606(19) 0.0493(18) 0.060(2) -0.0158(15) -0.0080(16) 0.0004(14)
C48 0.0497(17) 0.0492(18) 0.0479(17) -0.0037(14) -0.0053(13) 0.0004(13)
C49 0.0454(15) 0.0452(15) 0.0325(13) -0.0009(11) 0.0002(11) -0.0051(12)
C50 0.0480(17) 0.0546(18) 0.0423(16) 0.0083(13) 0.0056(13) -0.0028(14)
C51 0.0612(19) 0.066(2) 0.0424(16) 0.0103(15) 0.0080(14) -0.0086(16)
C52 0.064(2) 0.073(2) 0.0491(19) 0.0035(17) 0.0146(16) -0.0151(18)
C53 0.0483(17) 0.068(2) 0.060(2) -0.0142(17) 0.0156(15) -0.0057(15)
C54 0.0505(17) 0.0549(18) 0.0490(17) -0.0051(15) 0.0028(14) -0.0012(14)
C55 0.0419(14) 0.0451(15) 0.0319(13) -0.0031(11) 0.0005(11) 0.0077(12)
C56 0.0465(16) 0.0489(16) 0.0404(15) 0.0024(13) -0.0041(12) 0.0053(14)
C57 0.0591(18) 0.0543(18) 0.0465(17) 0.0040(14) -0.0073(14) 0.0146(15)
C58 0.0518(18) 0.070(2) 0.0537(19) -0.0046(17) -0.0164(15) 0.0155(16)
C59 0.0438(16) 0.065(2) 0.0586(19) -0.0093(16) -0.0078(14) 0.0023(14)
C60 0.0482(17) 0.0527(18) 0.0499(18) -0.0016(15) 0.0014(14) 0.0017(14)
C61 0.116(3) 0.0386(17) 0.059(2) 0.0158(15) -0.012(2) 0.0006(19)
C62 0.093(3) 0.055(2) 0.061(2) 0.0248(17) -0.007(2) -0.0177(19)
C63 0.081(2) 0.059(2) 0.0505(19) 0.0265(16) 0.0051(17) -0.0043(18)
C64 0.084(2) 0.0533(18) 0.0420(17) 0.0176(14) -0.0040(16) 0.0015(17)
C65 0.081(2) 0.0528(18) 0.0483(18) 0.0199(15) -0.0086(16) 0.0065(17)
C66 0.097(3) 0.0462(18) 0.056(2) 0.0160(15) -0.0060(19) 0.0190(18)
C67 0.149(4) 0.0416(19) 0.069(2) 0.0104(17) -0.015(3) -0.003(2)
C68 0.113(4) 0.104(4) 0.111(4) 0.021(3) -0.006(3) -0.043(3)
C69 0.087(3) 0.085(3) 0.065(2) 0.034(2) 0.014(2) -0.004(2)
C70 0.106(3) 0.081(3) 0.053(2) -0.0014(19) 0.005(2) -0.003(2)
C71 0.072(2) 0.075(3) 0.062(2) 0.022(2) -0.0156(19) 0.011(2)
C72 0.122(4) 0.088(3) 0.084(3) 0.004(2) 0.000(3) 0.050(3)
C73 0.074(2) 0.114(4) 0.079(3) -0.036(3) 0.023(2) -0.037(2)
C74 0.119(4) 0.175(6) 0.131(5) -0.076(4) 0.051(4) -0.095(4)
C75 0.158(6) 0.294(11) 0.247(10) -0.210(9) 0.107(6) -0.150(7)
C76 0.092(3) 0.121(4) 0.086(3) -0.055(3) 0.019(2) -0.034(3)
C77 0.0521(17) 0.068(2) 0.0482(17) -0.0114(15) -0.0021(14) -0.0053(15)
C78 0.0637(19) 0.064(2) 0.0433(17) -0.0089(15) -0.0050(14) -0.0036(16)
C79 0.077(2) 0.083(3) 0.057(2) -0.0187(19) 0.0050(18) 0.011(2)
C80 0.0526(18) 0.087(2) 0.0500(18) -0.0130(17) 0.0012(15) 0.0050(17)
C81 0.064(2) 0.133(4) 0.077(3) -0.038(3) -0.014(2) 0.030(3)
C82 0.115(4) 0.275(9) 0.134(5) -0.119(6) -0.053(4) 0.124(6)
C83 0.100(4) 0.244(9) 0.260(10) -0.179(9) -0.041(5) 0.073(5)
C84 0.067(3) 0.130(4) 0.144(5) -0.083(4) -0.027(3) 0.030(3)
C85 0.093(11) 0.066(8) 0.040(7) -0.006(6) 0.036(7) -0.013(8)
C86 0.066(9) 0.047(8) 0.111(13) 0.003(9) 0.002(9) 0.016(7)
C87 0.125(14) 0.052(8) 0.055(9) 0.029(7) 0.007(9) 0.014(9)
C88 0.110(13) 0.055(8) 0.058(8) -0.008(7) 0.000(8) 0.004(9)
C89 0.052(8) 0.103(13) 0.077(10) -0.031(9) -0.012(7) 0.007(8)
C90 0.090(11) 0.076(11) 0.074(10) 0.015(8) -0.046(9) 0.010(9)
Li1 0.041(2) 0.042(2) 0.046(3) 0.000(2) 0.0009(19) -0.0019(19)
Li2 0.038(2) 0.041(2) 0.048(3) 0.003(2) 0.0011(19) -0.0014(19)
Li3 0.044(2) 0.044(3) 0.048(3) 0.004(2) 0.001(2) -0.002(2)
Li4 0.049(3) 0.044(3) 0.043(2) 0.003(2) 0.002(2) -0.005(2)
Li5 0.047(3) 0.048(3) 0.036(2) 0.002(2) 0.0013(19) 0.002(2)
Li6 0.049(3) 0.044(3) 0.041(2) -0.0003(19) -0.005(2) 0.008(2)

loop_
_atom_type_symbol
_atom_type_description
_atom_type_scat_dispersion_real
_atom_type_scat_dispersion_imag
_atom_type_scat_source
C C 0.0033 0.0016 'International Tables Vol C Tables 4.2.6.8 and 6.1.1.4'
H H 0.0000 0.0000 'International Tables Vol C Tables 4.2.6.8 and 6.1.1.4'
F F 0.0171 0.0103 'International Tables Vol C Tables 4.2.6.8 and 6.1.1.4'
Li Li -0.0003 0.0001 'International Tables Vol C Tables 4.2.6.8 and 6.1.1.4'
O O 0.0106 0.0060 'International Tables Vol C Tables 4.2.6.8 and 6.1.1.4'

loop_
_geom_angle_atom_site_label_1
_geom_angle_atom_site_label_2
_geom_angle_atom_site_label_3
_geom_angle
_geom_angle_site_symmetry_1
_geom_angle_site_symmetry_3
C1 O1 Li3 137.2(2) . 4_565
C1 O1 Li3 113.9(2) . .
Li3 O1 Li3 83.3(2) 4_565 .
C1 O1 Li1 113.9(2) . .
Li3 O1 Li1 84.8(2) 4_565 .
Li3 O1 Li1 120.6(2) . .
C7 O2 Li2 136.5(2) . .
C7 O2 Li1 117.6(2) . .
Li2 O2 Li1 86.5(2) . .
C7 O2 Li2 109.5(2) . 4_565
Li2 O2 Li2 86.5(2) . 4_565
Li1 O2 Li2 117.2(2) . 4_565
C13 O3 Li3 112.8(2) . .
C13 O3 Li1 138.7(2) . 4_565
Li3 O3 Li1 84.6(2) . 4_565
C13 O3 Li2 113.9(2) . 4_565
Li3 O3 Li2 120.1(2) . 4_565
Li1 O3 Li2 84.3(2) 4_565 4_565
C34 O4 C31 108.6(2) . .
C34 O4 Li1 124.9(2) . .
C31 O4 Li1 126.0(2) . .
C38 O5 C35 108.7(2) . .
C38 O5 Li2 123.8(2) . .
C35 O5 Li2 126.5(2) . .
C42 O6 C39 107.7(3) . .
C42 O6 Li3 124.2(3) . .
C39 O6 Li3 124.6(3) . .
C43 O7 Li5 138.4(2) . .
C43 O7 Li4 114.9(2) . .
Li5 O7 Li4 85.0(2) . .
C43 O7 Li6 112.6(2) . 5
Li5 O7 Li6 84.1(2) . 5
Li4 O7 Li6 118.8(2) . 5
C49 O8 Li6 137.3(2) . .
C49 O8 Li5 117.5(2) . 5
Li6 O8 Li5 85.3(2) . 5
C49 O8 Li4 110.3(2) . .
Li6 O8 Li4 85.2(2) . .
Li5 O8 Li4 117.8(2) 5 .
C55 O9 Li4 137.9(2) . .
C55 O9 Li6 112.8(2) . .
Li4 O9 Li6 85.5(2) . .
C55 O9 Li5 113.4(2) . .
Li4 O9 Li5 85.7(2) . .
Li6 O9 Li5 119.2(2) . .
C73 O10 C76 108.8(3) . .
C73 O10 Li4 129.7(3) . .
C76 O10 Li4 121.4(3) . .
C80 O11 C77 108.8(2) . .
C80 O11 Li5 122.5(2) . .
C77 O11 Li5 128.3(2) . .
C81 O12 C84 109.0(3) . .
C81 O12 Li6 125.6(3) . .
C84 O12 Li6 125.2(3) . .
O1 C1 C6 121.3(3) . .
O1 C1 C2 120.6(3) . .
C6 C1 C2 118.1(3) . .
C3 C2 C1 121.8(3) . .
C3 C2 H1 121.6(19) . .
C1 C2 H1 116.5(19) . .
C2 C3 C4 119.6(3) . .
C2 C3 C25 121.6(3) . .
C4 C3 C25 118.8(3) . .
C5 C4 C3 118.0(3) . .
C5 C4 H2 119(2) . .
C3 C4 H2 122(2) . .
F1 C5 C4 118.1(3) . .
F1 C5 C6 117.7(3) . .
C4 C5 C6 124.2(3) . .
C5 C6 C1 118.2(3) . .
C5 C6 H3 116(2) . .
C1 C6 H3 125(2) . .
O2 C7 C12 121.9(2) . .
O2 C7 C8 119.9(2) . .
C12 C7 C8 118.1(3) . .
O2 C7 Li2 43.11(15) . 4_565
C12 C7 Li2 125.7(2) . 4_565
C8 C7 Li2 99.0(2) . 4_565
C9 C8 C7 121.8(3) . .
C9 C8 H4 124.2(19) . .
C7 C8 H4 114.0(19) . .
C10 C9 C8 119.8(3) . .
C10 C9 C27 119.9(3) . .
C8 C9 C27 120.3(3) . .
C11 C10 C9 117.8(3) . .
C11 C10 H5 120(2) . .
C9 C10 H5 123(2) . .
F2 C11 C10 117.9(3) . .
F2 C11 C12 117.8(3) . .
C10 C11 C12 124.3(3) . .
C11 C12 C7 118.3(3) . .
C11 C12 H6 120.5(19) . .
C7 C12 H6 121.2(19) . .
O3 C13 C14 120.4(3) . .
O3 C13 C18 121.3(3) . .
C14 C13 C18 118.2(3) . .
O3 C13 Li3 40.96(16) . .
C14 C13 Li3 102.4(2) . .
C18 C13 Li3 124.6(2) . .
C15 C14 C13 122.0(3) . .
C15 C14 H7 124(2) . .
C13 C14 H7 114(2) . .
C14 C15 C16 119.4(3) . .
C14 C15 C29 121.9(3) . .
C16 C15 C29 118.7(3) . .
C17 C16 C15 117.5(3) . .
C17 C16 H8 119(2) . .
C15 C16 H8 123(2) . .
F3 C17 C18 117.5(3) . .
F3 C17 C16 117.8(3) . .
C18 C17 C16 124.7(3) . .
C17 C18 C13 118.2(3) . .
C17 C18 H9 122.2(19) . .
C13 C18 H9 119.7(19) . .
C20 C19 C24 119.8(3) . .
C20 C19 C25 119.8(3) . .
C24 C19 C25 120.0(3) . .
C21 C20 C19 120.1(3) . .
C21 C20 C26 119.3(3) . .
C19 C20 C26 120.4(3) . .
C20 C21 C22 120.2(3) . .
C20 C21 C27 120.0(3) . .
C22 C21 C27 119.4(3) . .
C23 C22 C21 119.3(3) . .
C23 C22 C28 120.6(3) . .
C21 C22 C28 120.0(4) . .
C24 C23 C22 120.4(3) . .
C24 C23 C29 120.3(4) . .
C22 C23 C29 119.0(4) . .
C23 C24 C19 120.1(3) . .
C23 C24 C30 120.9(4) . .
C19 C24 C30 118.9(4) . .
C19 C25 C3 112.9(3) . .
C19 C25 H10 109.0 . .
C3 C25 H10 109.0 . .
C19 C25 H11 109.0 . .
C3 C25 H11 109.0 . .
H10 C25 H11 107.8 . .
C20 C26 H12 109.5 . .
C20 C26 H13 109.5 . .
H12 C26 H13 109.5 . .
C20 C26 H14 109.5 . .
H12 C26 H14 109.5 . .
H13 C26 H14 109.5 . .
C21 C27 C9 113.6(3) . .
C21 C27 H15 108.8 . .
C9 C27 H15 108.8 . .
C21 C27 H16 108.8 . .
C9 C27 H16 108.8 . .
H15 C27 H16 107.7 . .
C22 C28 H17 109.5 . .
C22 C28 H18 109.5 . .
H17 C28 H18 109.5 . .
C22 C28 H19 109.5 . .
H17 C28 H19 109.5 . .
H18 C28 H19 109.5 . .
C23 C29 C15 113.4(3) . .
C23 C29 H20 108.9 . .
C15 C29 H20 108.9 . .
C23 C29 H21 108.9 . .
C15 C29 H21 108.9 . .
H20 C29 H21 107.7 . .
C24 C30 H22 109.5 . .
C24 C30 H23 109.5 . .
H22 C30 H23 109.5 . .
C24 C30 H24 109.5 . .
H22 C30 H24 109.5 . .
H23 C30 H24 109.5 . .
O4 C31 C32 107.0(3) . .
O4 C31 H25 110.3 . .
C32 C31 H25 110.3 . .
O4 C31 H26 110.3 . .
C32 C31 H26 110.3 . .
H25 C31 H26 108.6 . .
C33 C32 C31 101.9(3) . .
C33 C32 H27 111.4 . .
C31 C32 H27 111.4 . .
C33 C32 H28 111.4 . .
C31 C32 H28 111.4 . .
H27 C32 H28 109.2 . .
C32 C33 C34 109.7(4) . .
C32 C33 H29 109.7 . .
C34 C33 H29 109.7 . .
C32 C33 H30 109.7 . .
C34 C33 H30 109.7 . .
H29 C33 H30 108.2 . .
O4 C34 C33 105.9(3) . .
O4 C34 H31 110.5 . .
C33 C34 H31 110.5 . .
O4 C34 H32 110.5 . .
C33 C34 H32 110.5 . .
H31 C34 H32 108.7 . .
O5 C35 C36 105.4(3) . .
O5 C35 H33 110.7 . .
C36 C35 H33 110.7 . .
O5 C35 H34 110.7 . .
C36 C35 H34 110.7 . .
H33 C35 H34 108.8 . .
C37 C36 C35 109.7(4) . .
C37 C36 H35 109.7 . .
C35 C36 H35 109.7 . .
C37 C36 H36 109.7 . .
C35 C36 H36 109.7 . .
H35 C36 H36 108.2 . .
C36 C37 C38 110.3(4) . .
C36 C37 H37 109.6 . .
C38 C37 H37 109.6 . .
C36 C37 H38 109.6 . .
C38 C37 H38 109.6 . .
H37 C37 H38 108.1 . .
O5 C38 C37 105.3(3) . .
O5 C38 H39 110.7 . .
C37 C38 H39 110.7 . .
O5 C38 H40 110.7 . .
C37 C38 H40 110.7 . .
H39 C38 H40 108.8 . .
O6 C39 C40 106.4(3) . .
O6 C39 H41 110.4 . .
C40 C39 H41 110.4 . .
O6 C39 H42 110.4 . .
C40 C39 H42 110.4 . .
H41 C39 H42 108.6 . .
C39 C40 C41 104.2(4) . .
C39 C40 H43 110.9 . .
C41 C40 H43 110.9 . .
C39 C40 H44 110.9 . .
C41 C40 H44 110.9 . .
H43 C40 H44 108.9 . .
C40 C41 C42 104.9(4) . .
C40 C41 H45 110.8 . .
C42 C41 H45 110.8 . .
C40 C41 H46 110.8 . .
C42 C41 H46 110.8 . .
H45 C41 H46 108.8 . .
O6 C42 C41 107.8(4) . .
O6 C42 H47 110.2 . .
C41 C42 H47 110.2 . .
O6 C42 H48 110.2 . .
C41 C42 H48 110.2 . .
H47 C42 H48 108.5 . .
O7 C43 C48 121.7(3) . .
O7 C43 C44 120.7(3) . .
C48 C43 C44 117.6(3) . .
O7 C43 Li6 41.15(16) . 5
C48 C43 Li6 122.7(2) . 5
C44 C43 Li6 103.3(2) . 5
C45 C44 C43 122.8(3) . .
C45 C44 H49 121(2) . .
C43 C44 H49 116(2) . .
C44 C45 C46 118.7(3) . .
C44 C45 C67 122.1(3) . .
C46 C45 C67 119.2(3) . .
C47 C46 C45 118.0(3) . .
C47 C46 H50 123(3) . .
C45 C46 H50 119(3) . .
C46 C47 F4 118.3(3) . .
C46 C47 C48 124.5(3) . .
F4 C47 C48 117.1(3) . .
C47 C48 C43 118.3(3) . .
C47 C48 H51 120(2) . .
C43 C48 H51 121(2) . .
O8 C49 C54 121.6(3) . .
O8 C49 C50 120.2(3) . .
C54 C49 C50 118.2(3) . .
O8 C49 Li4 42.54(15) . .
C54 C49 Li4 121.0(2) . .
C50 C49 Li4 103.5(2) . .
C51 C50 C49 122.3(3) . .
C51 C50 H52 117(2) . .
C49 C50 H52 121(2) . .
C50 C51 C52 119.2(3) . .
C50 C51 C69 121.4(3) . .
C52 C51 C69 119.4(3) . .
C53 C52 C51 117.8(3) . .
C53 C52 H53 123(3) . .
C51 C52 H53 119(3) . .
F5 C53 C52 118.4(3) . .
F5 C53 C54 117.5(3) . .
C52 C53 C54 124.1(3) . .
C53 C54 C49 118.4(3) . .
C53 C54 H54 119(2) . .
C49 C54 H54 122(2) . .
O9 C55 C56 120.6(3) . .
O9 C55 C60 122.0(3) . .
C56 C55 C60 117.5(3) . .
O9 C55 Li6 40.91(15) . .
C56 C55 Li6 101.5(2) . .
C60 C55 Li6 125.0(2) . .
O9 C55 Li5 40.61(15) . .
C56 C55 Li5 100.4(2) . .
C60 C55 Li5 127.8(2) . .
Li6 C55 Li5 75.49(15) . .
C57 C56 C55 122.8(3) . .
C57 C56 H55 119(2) . .
C55 C56 H55 118(2) . .
C56 C57 C58 118.9(3) . .
C56 C57 C71 121.7(3) . 5
C58 C57 C71 119.4(3) . 5
C59 C58 C57 117.6(3) . .
C59 C58 H56 122(3) . .
C57 C58 H56 120(3) . .
C58 C59 C60 124.7(3) . .
C58 C59 F6 117.9(3) . .
C60 C59 F6 117.4(3) . .
C59 C60 C55 118.5(3) . .
C59 C60 H57 120(3) . .
C55 C60 H57 121(3) . .
C66 C61 C62 120.6(4) . .
C66 C61 C67 119.2(4) . .
C62 C61 C67 119.8(4) . .
C63 C62 C61 119.6(4) . .
C63 C62 C68 120.6(4) . .
C61 C62 C68 119.7(4) . .
C62 C63 C64 120.0(4) . .
C62 C63 C69 119.9(4) . .
C64 C63 C69 119.6(4) . .
C63 C64 C65 120.4(3) . .
C63 C64 C70 120.3(4) . .
C65 C64 C70 119.2(3) . .
C66 C65 C64 119.9(4) . .
C66 C65 C71 119.9(4) . .
C64 C65 C71 119.8(4) . .
C65 C66 C61 119.6(4) . .
C65 C66 C72 119.6(4) . .
C61 C66 C72 120.8(4) . .
C61 C67 C45 113.1(3) . .
C61 C67 H58 109.0 . .
C45 C67 H58 109.0 . .
C61 C67 H59 109.0 . .
C45 C67 H59 109.0 . .
H58 C67 H59 107.8 . .
C62 C68 H60 109.5 . .
C62 C68 H61 109.5 . .
H60 C68 H61 109.5 . .
C62 C68 H62 109.5 . .
H60 C68 H62 109.5 . .
H61 C68 H62 109.5 . .
C63 C69 C51 113.7(3) . .
C63 C69 H63 108.8 . .
C51 C69 H63 108.8 . .
C63 C69 H64 108.8 . .
C51 C69 H64 108.8 . .
H63 C69 H64 107.7 . .
C64 C70 H65 109.5 . .
C64 C70 H66 109.5 . .
H65 C70 H66 109.5 . .
C64 C70 H67 109.5 . .
H65 C70 H67 109.5 . .
H66 C70 H67 109.5 . .
C65 C71 C57 113.6(3) . 5
C65 C71 H68 112(3) . .
C57 C71 H68 104(3) 5 .
C65 C71 H69 104(3) . .
C57 C71 H69 106(3) 5 .
H68 C71 H69 118(4) . .
C66 C72 H70 109.5 . .
C66 C72 H71 109.5 . .
H70 C72 H71 109.5 . .
C66 C72 H72 109.5 . .
H70 C72 H72 109.5 . .
H71 C72 H72 109.5 . .
O10 C73 C74 106.1(3) . .
O10 C73 H73 110.5 . .
C74 C73 H73 110.5 . .
O10 C73 H74 110.5 . .
C74 C73 H74 110.5 . .
H73 C73 H74 108.7 . .
C75 C74 C73 103.9(4) . .
C75 C74 H75 111.0 . .
C73 C74 H75 111.0 . .
C75 C74 H76 111.0 . .
C73 C74 H76 111.0 . .
H75 C74 H76 109.0 . .
C76 C75 C74 108.2(5) . .
C76 C75 H77 110.1 . .
C74 C75 H77 110.1 . .
C76 C75 H78 110.1 . .
C74 C75 H78 110.1 . .
H77 C75 H78 108.4 . .
C75 C76 O10 108.1(4) . .
C75 C76 H79 110.1 . .
O10 C76 H79 110.1 . .
C75 C76 H80 110.1 . .
O10 C76 H80 110.1 . .
H79 C76 H80 108.4 . .
O11 C77 C78 106.1(3) . .
O11 C77 H81 110.5 . .
C78 C77 H81 110.5 . .
O11 C77 H82 110.5 . .
C78 C77 H82 110.5 . .
H81 C77 H82 108.7 . .
C79 C78 C77 101.3(3) . .
C79 C78 H83 111.5 . .
C77 C78 H83 111.5 . .
C79 C78 H84 111.5 . .
C77 C78 H84 111.5 . .
H83 C78 H84 109.3 . .
C80 C79 C78 103.4(3) . .
C80 C79 H85 111.1 . .
C78 C79 H85 111.1 . .
C80 C79 H86 111.1 . .
C78 C79 H86 111.1 . .
H85 C79 H86 109.1 . .
O11 C80 C79 105.6(3) . .
O11 C80 H87 110.6 . .
C79 C80 H87 110.6 . .
O11 C80 H88 110.6 . .
C79 C80 H88 110.6 . .
H87 C80 H88 108.7 . .
O12 C81 C82 104.7(4) . .
O12 C81 H89 110.8 . .
C82 C81 H89 110.8 . .
O12 C81 H90 110.8 . .
C82 C81 H90 110.8 . .
H89 C81 H90 108.9 . .
C83 C82 C81 108.1(4) . .
C83 C82 H91 110.1 . .
C81 C82 H91 110.1 . .
C83 C82 H92 110.1 . .
C81 C82 H92 110.1 . .
H91 C82 H92 108.4 . .
C82 C83 C84 109.2(5) . .
C82 C83 H93 109.8 . .
C84 C83 H93 109.8 . .
C82 C83 H94 109.8 . .
C84 C83 H94 109.8 . .
H93 C83 H94 108.3 . .
O12 C84 C83 107.4(4) . .
O12 C84 H95 110.2 . .
C83 C84 H95 110.2 . .
O12 C84 H96 110.2 . .
C83 C84 H96 110.2 . .
H95 C84 H96 108.5 . .
C86 C85 C85 126.7(10) . 4
C86 C85 C87 38.3(9) . .
C85 C85 C87 88.9(6) 4 .
C86 C85 H97 116.6 . .
C85 C85 H97 116.6 4 .
C87 C85 H97 153.6 . .
C87 C86 C85 100.3(14) . .
C87 C86 H98 129.8 . .
C85 C86 H98 129.8 . .
C86 C87 C87 132.0(10) . 4
C86 C87 C85 41.3(10) . .
C87 C87 C85 91.0(6) 4 .
C86 C87 H99 114.0 . .
C87 C87 H99 114.0 4 .
C85 C87 H99 154.3 . .
C90 C88 C89 97.8(15) 4_665 .
C90 C88 H100 131.1 4_665 .
C89 C88 H100 131.1 . .
C88 C89 C90 132.5(16) . .
C88 C89 C90 37.9(9) . 4_665
C90 C89 C90 94.7(13) . 4_665
C88 C89 H101 113.8 . .
C90 C89 H101 113.8 . .
C90 C89 H101 151.5 4_665 .
C88 C90 C89 129.6(18) 4_665 .
C88 C90 C89 44.3(11) 4_665 4_665
C89 C90 C89 85.3(13) . 4_665
C88 C90 H102 115.2 4_665 .
C89 C90 H102 115.2 . .
C89 C90 H102 159.4 4_665 .
O2 Li1 O3 94.5(2) . 4_565
O2 Li1 O1 120.4(3) . .
O3 Li1 O1 94.8(2) 4_565 .
O2 Li1 O4 114.4(2) . .
O3 Li1 O4 116.9(3) 4_565 .
O1 Li1 O4 112.9(2) . .
O2 Li1 Li3 116.3(2) . 4_565
O3 Li1 Li3 47.54(16) 4_565 4_565
O1 Li1 Li3 47.22(15) . 4_565
O4 Li1 Li3 127.6(2) . 4_565
O2 Li1 Li2 46.55(15) . .
O3 Li1 Li2 47.91(15) 4_565 .
O1 Li1 Li2 115.1(2) . .
O4 Li1 Li2 130.4(2) . .
Li3 Li1 Li2 80.2(2) 4_565 .
O2 Li1 Li2 31.62(13) . 4_565
O3 Li1 Li2 91.38(18) 4_565 4_565
O1 Li1 Li2 89.43(19) . 4_565
O4 Li1 Li2 140.8(2) . 4_565
Li3 Li1 Li2 91.39(18) 4_565 4_565
Li2 Li1 Li2 51.40(18) . 4_565
O2 Li1 Li3 92.30(19) . .
O3 Li1 Li3 88.26(18) 4_565 .
O1 Li1 Li3 29.58(13) . .
O4 Li1 Li3 140.0(2) . .
Li3 Li1 Li3 48.75(19) 4_565 .
Li2 Li1 Li3 89.61(18) . .
Li2 Li1 Li3 60.73(14) 4_565 .
O2 Li2 O2 93.5(2) . 4_565
O2 Li2 O3 94.7(2) . 4_565
O2 Li2 O3 120.8(2) 4_565 4_565
O2 Li2 O5 115.8(2) . .
O2 Li2 O5 115.4(2) 4_565 .
O3 Li2 O5 112.9(2) 4_565 .
O2 Li2 Li1 46.92(15) . .
O2 Li2 Li1 114.1(2) 4_565 .
O3 Li2 Li1 47.75(15) 4_565 .
O5 Li2 Li1 128.3(2) . .
O2 Li2 Li2 47.37(15) . 4_565
O2 Li2 Li2 46.16(15) 4_565 4_565
O3 Li2 Li2 114.05(16) 4_565 4_565
O5 Li2 Li2 130.98(15) . 4_565
Li1 Li2 Li2 77.66(19) . 4_565
O2 Li2 C7 112.6(2) . 4_565
O2 Li2 C7 27.41(10) 4_565 4_565
O3 Li2 C7 133.7(2) 4_565 4_565
O5 Li2 C7 88.84(18) . 4_565
Li1 Li2 C7 141.5(2) . 4_565
Li2 Li2 C7 68.52(18) 4_565 4_565
O2 Li2 Li1 91.37(18) . 4_565
O2 Li2 Li1 31.14(12) 4_565 4_565
O3 Li2 Li1 90.12(19) 4_565 4_565
O5 Li2 Li1 141.4(2) . 4_565
Li1 Li2 Li1 90.3(2) . 4_565
Li2 Li2 Li1 50.94(15) 4_565 4_565
C7 Li2 Li1 54.19(13) 4_565 4_565
O2 Li2 Li3 89.85(18) . 4_565
O2 Li2 Li3 91.86(18) 4_565 4_565
O3 Li2 Li3 29.84(13) 4_565 4_565
O5 Li2 Li3 139.7(2) . 4_565
Li1 Li2 Li3 49.86(15) . 4_565
Li2 Li2 Li3 89.36(11) 4_565 4_565
C7 Li2 Li3 110.45(17) 4_565 4_565
Li1 Li2 Li3 60.77(14) 4_565 4_565
O1 Li3 O1 96.6(2) 4_565 .
O1 Li3 O3 95.8(2) 4_565 .
O1 Li3 O3 115.9(3) . .
O1 Li3 O6 114.6(3) 4_565 .
O1 Li3 O6 118.7(3) . .
O3 Li3 O6 111.9(2) . .
O1 Li3 Li3 48.45(16) 4_565 4_565
O1 Li3 Li3 48.26(16) . 4_565
O3 Li3 Li3 116.47(16) . 4_565
O6 Li3 Li3 129.67(16) . 4_565
O1 Li3 Li1 47.95(16) 4_565 4_565
O1 Li3 Li1 115.1(2) . 4_565
O3 Li3 Li1 47.87(15) . 4_565
O6 Li3 Li1 125.2(2) . 4_565
Li3 Li3 Li1 81.2(2) 4_565 4_565
O1 Li3 C13 116.0(2) 4_565 .
O1 Li3 C13 125.1(2) . .
O3 Li3 C13 26.29(10) . .
O6 Li3 C13 87.42(19) . .
Li3 Li3 C13 142.36(12) 4_565 .
Li1 Li3 C13 69.78(17) 4_565 .
O1 Li3 Li2 89.65(18) 4_565 4_565
O1 Li3 Li2 87.50(18) . 4_565
O3 Li3 Li2 30.10(13) . 4_565
O6 Li3 Li2 139.7(2) . 4_565
Li3 Li3 Li2 90.56(11) 4_565 4_565
Li1 Li3 Li2 49.96(15) 4_565 4_565
C13 Li3 Li2 52.47(13) . 4_565
O1 Li3 Li1 89.00(18) 4_565 .
O1 Li3 Li1 29.86(12) . .
O3 Li3 Li1 88.13(19) . .
O6 Li3 Li1 146.0(2) . .
Li3 Li3 Li1 50.04(16) 4_565 .
Li1 Li3 Li1 88.7(2) 4_565 .
C13 Li3 Li1 104.41(17) . .
Li2 Li3 Li1 58.50(13) 4_565 .
O9 Li4 O8 94.6(2) . .
O9 Li4 O7 95.1(2) . .
O8 Li4 O7 120.5(3) . .
O9 Li4 O10 115.8(3) . .
O8 Li4 O10 116.5(2) . .
O7 Li4 O10 111.1(2) . .
O9 Li4 Li6 47.64(15) . .
O8 Li4 Li6 46.93(15) . .
O7 Li4 Li6 115.9(2) . .
O10 Li4 Li6 130.9(3) . .
O9 Li4 Li5 47.74(15) . .
O8 Li4 Li5 115.1(2) . .
O7 Li4 Li5 47.41(15) . .
O10 Li4 Li5 126.8(3) . .
Li6 Li4 Li5 79.53(19) . .
O9 Li4 C49 114.3(2) . .
O8 Li4 C49 27.11(10) . .
O7 Li4 C49 131.6(2) . .
O10 Li4 C49 90.39(19) . .
Li6 Li4 C49 69.12(17) . .
Li5 Li4 C49 142.2(2) . .
O9 Li4 Li5 90.10(18) . 5
O8 Li4 Li5 30.97(12) . 5
O7 Li4 Li5 90.49(19) . 5
O10 Li4 Li5 143.3(2) . 5
Li6 Li4 Li5 50.40(15) . 5
Li5 Li4 Li5 89.72(18) . 5
C49 Li4 Li5 54.09(13) . 5
O9 Li4 Li6 90.05(18) . 5
O8 Li4 Li6 90.88(19) . 5
O7 Li4 Li6 30.68(13) . 5
O10 Li4 Li6 138.8(2) . 5
Li6 Li4 Li6 90.34(18) . 5
Li5 Li4 Li6 49.86(15) . 5
C49 Li4 Li6 108.33(18) . 5
Li5 Li4 Li6 60.21(14) 5 5
O8 Li5 O7 95.3(2) 5 .
O8 Li5 O9 120.8(3) 5 .
O7 Li5 O9 94.2(2) . .
O8 Li5 O11 110.3(2) 5 .
O7 Li5 O11 117.2(3) . .
O9 Li5 O11 116.2(2) . .
O8 Li5 Li6 47.09(16) 5 5
O7 Li5 Li6 48.24(16) . 5
O9 Li5 Li6 115.4(2) . 5
O11 Li5 Li6 127.2(2) . 5
O8 Li5 Li4 115.8(2) 5 .
O7 Li5 Li4 47.60(15) . .
O9 Li5 Li4 46.61(15) . .
O11 Li5 Li4 132.1(3) . .
Li6 Li5 Li4 79.9(2) 5 .
O8 Li5 C55 130.9(2) 5 .
O7 Li5 C55 113.6(2) . .
O9 Li5 C55 25.97(10) . .
O11 Li5 C55 91.23(19) . .
Li6 Li5 C55 141.2(2) 5 .
Li4 Li5 C55 68.27(16) . .
O8 Li5 Li4 31.18(13) 5 5
O7 Li5 Li4 90.86(18) . 5
O9 Li5 Li4 90.47(19) . 5
O11 Li5 Li4 137.6(2) . 5
Li6 Li5 Li4 50.58(16) 5 5
Li4 Li5 Li4 90.28(18) . 5
C55 Li5 Li4 106.44(18) . 5
O8 Li5 Li6 91.31(19) 5 .
O7 Li5 Li6 90.30(18) . .
O9 Li5 Li6 30.33(12) . .
O11 Li5 Li6 141.9(2) . .
Li6 Li5 Li6 90.62(18) 5 .
Li4 Li5 Li6 50.11(15) . .
C55 Li5 Li6 52.01(12) . .
Li4 Li5 Li6 60.43(14) 5 .
O8 Li6 O9 94.7(2) . .
O8 Li6 O7 95.3(2) . 5
O9 Li6 O7 119.0(3) . 5
O8 Li6 O12 115.3(3) . .
O9 Li6 O12 116.2(2) . .
O7 Li6 O12 112.8(2) 5 .
O8 Li6 Li5 47.64(15) . 5
O9 Li6 Li5 114.3(2) . 5
O7 Li6 Li5 47.69(15) 5 5
O12 Li6 Li5 127.8(2) . 5
O8 Li6 Li4 47.86(16) . .
O9 Li6 Li4 46.82(15) . .
O7 Li6 Li4 115.1(2) 5 .
O12 Li6 Li4 130.2(3) . .
Li5 Li6 Li4 79.02(19) 5 .
O8 Li6 C55 114.4(2) . .
O9 Li6 C55 26.29(10) . .
O7 Li6 C55 129.4(2) 5 .
O12 Li6 C55 91.17(18) . .
Li5 Li6 C55 140.4(2) 5 .
Li4 Li6 C55 68.68(17) . .
O8 Li6 C43 114.7(2) . 5
O9 Li6 C43 129.8(2) . 5
O7 Li6 C43 26.23(11) 5 5
O12 Li6 C43 87.85(19) . 5
Li5 Li6 C43 69.40(17) 5 5
Li4 Li6 C43 141.1(2) . 5
C55 Li6 C43 125.8(2) . 5
O8 Li6 Li5 90.48(18) . .
O9 Li6 Li5 30.50(12) . .
O7 Li6 Li5 89.47(19) 5 .
O12 Li6 Li5 142.7(2) . .
Li5 Li6 Li5 89.38(18) 5 .
Li4 Li6 Li5 50.36(15) . .
C55 Li6 Li5 52.50(12) . .
C43 Li6 Li5 106.00(18) 5 .
O8 Li6 Li4 90.42(18) . 5
O9 Li6 Li4 89.59(19) . 5
O7 Li6 Li4 30.49(13) 5 5
O12 Li6 Li4 140.1(2) . 5
Li5 Li6 Li4 50.28(15) 5 5
Li4 Li6 Li4 89.66(18) . 5
C55 Li6 Li4 105.92(17) . 5
C43 Li6 Li4 52.80(13) 5 5
Li5 Li6 Li4 59.37(14) . 5

loop_
_geom_bond_atom_site_label_1
_geom_bond_atom_site_label_2
_geom_bond_distance
_geom_bond_site_symmetry_2
F1 C5 1.364(4) .
F2 C11 1.366(4) .
F3 C17 1.368(4) .
F4 C47 1.373(4) .
F5 C53 1.367(4) .
F6 C59 1.373(4) .
O1 C1 1.336(3) .
O1 Li3 1.963(5) 4_565
O1 Li3 1.969(5) .
O1 Li1 1.986(5) .
O2 C7 1.334(3) .
O2 Li2 1.940(5) .
O2 Li1 1.952(5) .
O2 Li2 1.979(5) 4_565
O3 C13 1.333(3) .
O3 Li3 1.974(5) .
O3 Li1 1.984(5) 4_565
O3 Li2 1.990(5) 4_565
O4 C34 1.425(4) .
O4 C31 1.435(4) .
O4 Li1 1.987(5) .
O5 C38 1.427(4) .
O5 C35 1.439(4) .
O5 Li2 2.004(5) .
O6 C42 1.410(5) .
O6 C39 1.428(4) .
O6 Li3 1.991(5) .
O7 C43 1.334(3) .
O7 Li5 1.969(5) .
O7 Li4 1.975(5) .
O7 Li6 1.986(5) 5
O8 C49 1.331(3) .
O8 Li6 1.946(5) .
O8 Li5 1.963(5) 5
O8 Li4 1.975(5) .
O9 C55 1.330(3) .
O9 Li4 1.941(5) .
O9 Li6 1.967(5) .
O9 Li5 1.977(5) .
O10 C73 1.407(4) .
O10 C76 1.428(4) .
O10 Li4 2.014(5) .
O11 C80 1.438(4) .
O11 C77 1.441(4) .
O11 Li5 1.989(5) .
O12 C81 1.401(4) .
O12 C84 1.418(5) .
O12 Li6 2.016(5) .
C1 C6 1.399(4) .
C1 C2 1.406(4) .
C2 C3 1.387(4) .
C2 H1 1.04(3) .
C3 C4 1.388(5) .
C3 C25 1.531(5) .
C4 C5 1.370(5) .
C4 H2 1.10(4) .
C5 C6 1.381(5) .
C6 H3 1.02(4) .
C7 C12 1.396(4) .
C7 C8 1.401(4) .
C7 Li2 2.731(5) 4_565
C8 C9 1.395(4) .
C8 H4 1.00(3) .
C9 C10 1.382(5) .
C9 C27 1.525(4) .
C10 C11 1.369(5) .
C10 H5 0.88(4) .
C11 C12 1.384(4) .
C12 H6 0.97(3) .
C13 C14 1.402(4) .
C13 C18 1.406(4) .
C13 Li3 2.777(6) .
C14 C15 1.389(4) .
C14 H7 0.93(4) .
C15 C16 1.400(5) .
C15 C29 1.537(5) .
C16 C17 1.376(5) .
C16 H8 1.00(4) .
C17 C18 1.371(4) .
C18 H9 1.00(4) .
C19 C20 1.395(5) .
C19 C24 1.401(5) .
C19 C25 1.515(5) .
C20 C21 1.395(5) .
C20 C26 1.512(5) .
C21 C22 1.407(5) .
C21 C27 1.510(5) .
C22 C23 1.398(5) .
C22 C28 1.500(5) .
C23 C24 1.394(5) .
C23 C29 1.518(5) .
C24 C30 1.514(6) .
C25 H10 0.9700 .
C25 H11 0.9700 .
C26 H12 0.9600 .
C26 H13 0.9600 .
C26 H14 0.9600 .
C27 H15 0.9700 .
C27 H16 0.9700 .
C28 H17 0.9600 .
C28 H18 0.9600 .
C28 H19 0.9600 .
C29 H20 0.9700 .
C29 H21 0.9700 .
C30 H22 0.9600 .
C30 H23 0.9600 .
C30 H24 0.9600 .
C31 C32 1.506(5) .
C31 H25 0.9700 .
C31 H26 0.9700 .
C32 C33 1.430(6) .
C32 H27 0.9700 .
C32 H28 0.9700 .
C33 C34 1.451(6) .
C33 H29 0.9700 .
C33 H30 0.9700 .
C34 H31 0.9700 .
C34 H32 0.9700 .
C35 C36 1.483(5) .
C35 H33 0.9700 .
C35 H34 0.9700 .
C36 C37 1.308(7) .
C36 H35 0.9700 .
C36 H36 0.9700 .
C37 C38 1.488(6) .
C37 H37 0.9700 .
C37 H38 0.9700 .
C38 H39 0.9700 .
C38 H40 0.9700 .
C39 C40 1.456(6) .
C39 H41 0.9700 .
C39 H42 0.9700 .
C40 C41 1.461(7) .
C40 H43 0.9700 .
C40 H44 0.9700 .
C41 C42 1.484(6) .
C41 H45 0.9700 .
C41 H46 0.9700 .
C42 H47 0.9700 .
C42 H48 0.9700 .
C43 C48 1.399(4) .
C43 C44 1.400(4) .
C43 Li6 2.785(6) 5
C44 C45 1.379(4) .
C44 H49 0.89(4) .
C45 C46 1.401(5) .
C45 C67 1.524(5) .
C46 C47 1.359(5) .
C46 H50 0.90(4) .
C47 C48 1.373(5) .
C48 H51 0.96(4) .
C49 C54 1.392(4) .
C49 C50 1.397(4) .
C49 Li4 2.739(6) .
C50 C51 1.387(4) .
C50 H52 0.92(3) .
C51 C52 1.395(5) .
C51 C69 1.532(5) .
C52 C53 1.370(5) .
C52 H53 1.02(5) .
C53 C54 1.382(5) .
C54 H54 1.00(4) .
C55 C56 1.390(4) .
C55 C60 1.400(4) .
C55 Li6 2.769(5) .
C55 Li5 2.788(5) .
C56 C57 1.388(4) .
C56 H55 0.90(3) .
C57 C58 1.394(5) .
C57 C71 1.521(5) 5
C58 C59 1.361(5) .
C58 H56 0.85(4) .
C59 C60 1.372(5) .
C60 H57 0.86(4) .
C61 C66 1.399(6) .
C61 C62 1.405(6) .
C61 C67 1.523(5) .
C62 C63 1.394(5) .
C62 C68 1.516(6) .
C63 C64 1.395(5) .
C63 C69 1.506(6) .
C64 C65 1.403(5) .
C64 C70 1.519(5) .
C65 C66 1.395(5) .
C65 C71 1.509(5) .
C66 C72 1.499(6) .
C67 H58 0.9700 .
C67 H59 0.9700 .
C68 H60 0.9600 .
C68 H61 0.9600 .
C68 H62 0.9600 .
C69 H63 0.9700 .
C69 H64 0.9700 .
C70 H65 0.9600 .
C70 H66 0.9600 .
C70 H67 0.9600 .
C71 C57 1.521(5) 5
C71 H68 0.97(5) .
C71 H69 1.02(5) .
C72 H70 0.9600 .
C72 H71 0.9600 .
C72 H72 0.9600 .
C73 C74 1.504(6) .
C73 H73 0.9700 .
C73 H74 0.9700 .
C74 C75 1.443(8) .
C74 H75 0.9700 .
C74 H76 0.9700 .
C75 C76 1.384(7) .
C75 H77 0.9700 .
C75 H78 0.9700 .
C76 H79 0.9700 .
C76 H80 0.9700 .
C77 C78 1.503(4) .
C77 H81 0.9700 .
C77 H82 0.9700 .
C78 C79 1.500(5) .
C78 H83 0.9700 .
C78 H84 0.9700 .
C79 C80 1.484(5) .
C79 H85 0.9700 .
C79 H86 0.9700 .
C80 H87 0.9700 .
C80 H88 0.9700 .
C81 C82 1.507(7) .
C81 H89 0.9700 .
C81 H90 0.9700 .
C82 C83 1.335(8) .
C82 H91 0.9700 .
C82 H92 0.9700 .
C83 C84 1.422(7) .
C83 H93 0.9700 .
C83 H94 0.9700 .
C84 H95 0.9700 .
C84 H96 0.9700 .
C85 C86 1.28(2) .
C85 C85 1.42(3) 4
C85 C87 1.90(2) .
C85 H97 0.9300 .
C86 C87 1.20(2) .
C86 H98 0.9300 .
C87 C87 1.35(3) 4
C87 H99 0.9300 .
C88 C90 1.21(2) 4_665
C88 C89 1.38(2) .
C88 H100 0.9300 .
C89 C90 1.42(2) .
C89 C90 1.96(2) 4_665
C89 H101 0.9300 .
C90 C88 1.21(2) 4_665
C90 C89 1.96(2) 4_665
C90 H102 0.9300 .
Li1 O3 1.984(5) 4_565
Li1 Li3 2.664(7) 4_565
Li1 Li2 2.668(6) .
Li1 Li2 3.356(7) 4_565
Li1 Li3 3.435(7) .
Li2 O2 1.979(5) 4_565
Li2 O3 1.989(5) 4_565
Li2 Li2 2.685(9) 4_565
Li2 C7 2.731(5) 4_565
Li2 Li1 3.356(7) 4_565
Li2 Li3 3.434(7) 4_565
Li3 O1 1.963(5) 4_565
Li3 Li3 2.613(9) 4_565
Li3 Li1 2.664(7) 4_565
Li3 Li2 3.434(7) 4_565
Li4 Li6 2.654(7) .
Li4 Li5 2.664(7) .
Li4 Li5 3.373(7) 5
Li4 Li6 3.410(7) 5
Li5 O8 1.963(5) 5
Li5 Li6 2.648(6) 5
Li5 Li4 3.373(7) 5
Li5 Li6 3.402(7) .
Li6 O7 1.986(5) 5
Li6 Li5 2.648(6) 5
Li6 C43 2.785(6) 5
Li6 Li4 3.410(7) 5
